data_2018462
loop_
_publ_author_name
'Moncol, J\'an'
'Jomov\'a, Klaudia'
'Porubsk\'a, M\'aria'

_publ_section_title
;
 Two centrosymmetric dinuclear phenanthroline--copper(II) complexes with
 3,5-dichloro-2-hydroxybenzoic acid and 5-chloro-2-hydroxybenzoic acid
;
_journal_coeditor_code SF3164
_journal_issue 4
_journal_name_full 'Acta Crystallographica Section C'
_journal_page_first m85
_journal_page_last m89
_journal_paper_doi 10.1107/S0108270112004532
_journal_volume 68
_journal_year 2012
_chemical_formula_iupac '[Cu2 (C7 H3 Cl O3)2 (C12 H8 N2)2 (C7 H5 Cl O3)2], C2 H6 O'
_chemical_formula_moiety '(C52 H32 Cl4 Cu2 N4 O12), (C2 H6 O)'
_chemical_formula_sum 'C54 H38 Cl4 Cu2 N4 O13'
_chemical_formula_weight 1219.78
_chemical_name_systematic
;bis(\m-5-chloro-2-oxidobenzoato)-
\k^3^<i>O</i>^1^,<i>O</i>^2^:<i>O</i>^1^;
\k^3^<i>O</i>^1^:<i>O</i>^1^,<i>O</i>^2^-
bis[(5-chloro-2-hydroxybenzoic acid-\k<i>O</i>^1^)(1,10-
phenanthroline-\k^2^<i>N</i>,<i>N</i>')copper(II)]
ethanol monosolvate
;
_space_group_IT_number 2
_symmetry_cell_setting triclinic
_symmetry_space_group_name_Hall '-P 1'
_symmetry_space_group_name_H-M 'P -1'
_atom_sites_solution_hydrogens geom
_atom_sites_solution_primary direct
_atom_sites_solution_secondary difmap
_audit_creation_method SHELXL-97
_cell_angle_alpha 72.456(2)
_cell_angle_beta 77.056(2)
_cell_angle_gamma 83.897(2)
_cell_formula_units_Z 1
_cell_length_a 7.9153(2)
_cell_length_b 11.1877(3)
_cell_length_c 15.0623(3)
_cell_measurement_reflns_used 18236
_cell_measurement_temperature 293(2)
_cell_measurement_theta_max 26.37
_cell_measurement_theta_min 4.08
_cell_volume 1238.39(5)
_computing_cell_refinement 'CrysAlis RED (Agilent, 2011)'
_computing_data_collection 'CrysAlis CCD (Agilent, 2011)'
_computing_data_reduction 'CrysAlis RED (Agilent, 2011)'
_computing_molecular_graphics 'XP in SHELXTL (Sheldrick, 2008)'
_computing_publication_material 'publCIF (Westrip, 2010)'
_computing_structure_refinement 'SHELXL-97 (Sheldrick, 2008)'
_computing_structure_solution 'SHELXS-97 (Sheldrick, 2008)'
_diffrn_ambient_temperature 293(2)
_diffrn_detector_area_resol_mean 10.4340
_diffrn_measured_fraction_theta_full 0.995
_diffrn_measured_fraction_theta_max 0.995
_diffrn_measurement_device_type 'Gemini R CCD'
_diffrn_measurement_method '\w scans'
_diffrn_radiation_monochromator graphite
_diffrn_radiation_source 'fine-focus sealed tube'
_diffrn_radiation_type MoK\a
_diffrn_radiation_wavelength 0.71069
_diffrn_reflns_av_R_equivalents 0.0169
_diffrn_reflns_av_sigmaI/netI 0.0185
_diffrn_reflns_limit_h_max 9
_diffrn_reflns_limit_h_min -9
_diffrn_reflns_limit_k_max 13
_diffrn_reflns_limit_k_min -13
_diffrn_reflns_limit_l_max 18
_diffrn_reflns_limit_l_min -18
_diffrn_reflns_number 20410
_diffrn_reflns_theta_full 26.37
_diffrn_reflns_theta_max 26.37
_diffrn_reflns_theta_min 4.08
_diffrn_standards_decay_% 0
_diffrn_standards_interval_count 0
_diffrn_standards_interval_time 0
_diffrn_standards_number 0
_exptl_absorpt_coefficient_mu 1.148
_exptl_absorpt_correction_T_max 0.934
_exptl_absorpt_correction_T_min 0.689
_exptl_absorpt_correction_type analytical
_exptl_absorpt_process_details
;
CrysAlis RED (Agilent, 2011)
;
_exptl_crystal_colour green
_exptl_crystal_density_diffrn 1.636
_exptl_crystal_density_method 'not measured'
_exptl_crystal_description prism
_exptl_crystal_F_000 620
_exptl_crystal_size_max 0.35
_exptl_crystal_size_mid 0.24
_exptl_crystal_size_min 0.06
_refine_diff_density_max 0.326
_refine_diff_density_min -0.298
_refine_ls_extinction_method none
_refine_ls_goodness_of_fit_ref 1.057
_refine_ls_hydrogen_treatment constr
_refine_ls_matrix_type full
_refine_ls_number_parameters 363
_refine_ls_number_reflns 5017
_refine_ls_number_restraints 18
_refine_ls_restrained_S_all 1.065
_refine_ls_R_factor_all 0.0403
_refine_ls_R_factor_gt 0.0322
_refine_ls_shift/su_max 0.001
_refine_ls_shift/su_mean 0.000
_refine_ls_structure_factor_coef Fsqd
_refine_ls_weighting_details 'calc w=1/[\s^2^(Fo^2^)+(0.0647P)^2^] where P=(Fo^2^+2Fc^2^)/3'
_refine_ls_weighting_scheme calc
_refine_ls_wR_factor_gt 0.0940
_refine_ls_wR_factor_ref 0.0964
_reflns_number_gt 4055
_reflns_number_total 5017
_reflns_threshold_expression >2\s(I)
_cod_data_source_file sf3164.cif
_cod_data_source_block II
_cod_original_sg_symbol_Hall -P1
_cod_original_sg_symbol_H-M P-1
_cod_database_code 2018462
_cod_database_fobs_code 2018462

loop_
_symmetry_equiv_pos_as_xyz
'x, y, z'
'-x, -y, -z'

loop_
_atom_site_type_symbol
_atom_site_label
_atom_site_fract_x
_atom_site_fract_y
_atom_site_fract_z
_atom_site_U_iso_or_equiv
_atom_site_adp_type
_atom_site_calc_flag
_atom_site_refinement_flags
_atom_site_occupancy
_atom_site_symmetry_multiplicity
Cu Cu1 0.60102(3) 0.64268(2) 0.429213(16) 0.04527(11) Uani d . 1 1
Cl Cl1 1.12917(9) 0.28867(8) 0.13591(5) 0.0871(2) Uani d . 1 1
Cl Cl2 1.40961(11) 0.62994(9) 0.01940(5) 0.1027(3) Uani d . 1 1
O O1 0.72749(18) 0.49146(12) 0.47797(9) 0.0476(3) Uani d . 1 1
O O2 0.93467(18) 0.34518(13) 0.47207(9) 0.0470(3) Uani d . 1 1
O O3 0.61736(19) 0.61406(13) 0.31077(10) 0.0521(3) Uani d . 1 1
O O4 0.86634(18) 0.78018(13) 0.34870(10) 0.0542(4) Uani d . 1 1
O O5 1.10786(18) 0.66041(14) 0.35906(9) 0.0508(3) Uani d . 1 1
H H5O 1.0760 0.6569 0.4154 0.076 Uiso calc R 1 1
O O6 0.7954(2) 0.88882(16) 0.18481(12) 0.0717(5) Uani d . 1 1
H H6O 0.7847 0.8716 0.2426 0.108 Uiso calc R 1 1
N N1 0.4458(2) 0.79650(16) 0.39957(14) 0.0533(4) Uani d . 1 1
N N2 0.5634(2) 0.67961(16) 0.55460(13) 0.0483(4) Uani d . 1 1
C C1 0.3915(3) 0.8522(2) 0.3187(2) 0.0667(6) Uani d . 1 1
H H1 0.4273 0.8192 0.2675 0.080 Uiso calc R 1 1
C C2 0.2803(3) 0.9607(3) 0.3098(3) 0.0866(9) Uani d . 1 1
H H2 0.2441 0.9993 0.2528 0.104 Uiso calc R 1 1
C C3 0.2263(3) 1.0085(2) 0.3854(3) 0.0895(10) Uani d . 1 1
H H3 0.1535 1.0802 0.3796 0.107 Uiso calc R 1 1
C C4 0.2795(3) 0.9505(2) 0.4722(2) 0.0724(8) Uani d . 1 1
C C5 0.3908(3) 0.8439(2) 0.47452(19) 0.0577(6) Uani d . 1 1
C C6 0.4534(3) 0.78072(19) 0.55914(17) 0.0536(5) Uani d . 1 1
C C7 0.4020(3) 0.8219(2) 0.6406(2) 0.0674(7) Uani d . 1 1
C C8 0.4690(4) 0.7540(3) 0.7207(2) 0.0762(8) Uani d . 1 1
H H8 0.4382 0.7775 0.7766 0.091 Uiso calc R 1 1
C C9 0.5799(3) 0.6531(2) 0.71583(17) 0.0669(6) Uani d . 1 1
H H9 0.6252 0.6076 0.7686 0.080 Uiso calc R 1 1
C C10 0.6260(3) 0.6178(2) 0.63143(15) 0.0545(5) Uani d . 1 1
H H10 0.7026 0.5492 0.6292 0.065 Uiso calc R 1 1
C C11 0.2309(3) 0.9916(3) 0.5554(3) 0.0922(12) Uani d . 1 1
H H11 0.1584 1.0629 0.5541 0.111 Uiso calc R 1 1
C C12 0.2871(4) 0.9296(3) 0.6369(3) 0.0876(10) Uani d . 1 1
H H12 0.2504 0.9578 0.6905 0.105 Uiso calc R 1 1
C C13 0.8343(2) 0.42912(17) 0.43089(12) 0.0380(4) Uani d . 1 1
C C14 0.8425(2) 0.44870(17) 0.32900(12) 0.0376(4) Uani d . 1 1
C C15 0.7339(2) 0.53784(18) 0.27668(13) 0.0414(4) Uani d . 1 1
C C16 0.7534(3) 0.5456(2) 0.17909(14) 0.0529(5) Uani d . 1 1
H H16 0.6844 0.6037 0.1428 0.063 Uiso calc R 1 1
C C17 0.8707(3) 0.4703(2) 0.13700(14) 0.0572(6) Uani d . 1 1
H H17 0.8800 0.4768 0.0731 0.069 Uiso calc R 1 1
C C18 0.9760(3) 0.3838(2) 0.19014(14) 0.0532(5) Uani d . 1 1
C C19 0.9624(2) 0.37297(18) 0.28400(13) 0.0439(4) Uani d . 1 1
H H19 1.0335 0.3146 0.3187 0.053 Uiso calc R 1 1
C C20 1.0016(2) 0.73046(17) 0.31211(13) 0.0410(4) Uani d . 1 1
C C21 1.0456(2) 0.75088(17) 0.20742(13) 0.0416(4) Uani d . 1 1
C C22 0.9388(3) 0.82782(19) 0.14887(15) 0.0500(5) Uani d . 1 1
C C23 0.9792(3) 0.8430(2) 0.05243(16) 0.0620(6) Uani d . 1 1
H H23 0.9085 0.8949 0.0136 0.074 Uiso calc R 1 1
C C24 1.1226(3) 0.7824(2) 0.01309(15) 0.0650(6) Uani d . 1 1
H H24 1.1483 0.7927 -0.0521 0.078 Uiso calc R 1 1
C C25 1.2287(3) 0.7063(2) 0.06982(15) 0.0587(6) Uani d . 1 1
C C26 1.1914(3) 0.6906(2) 0.16684(14) 0.0491(5) Uani d . 1 1
H H26 1.2640 0.6396 0.2049 0.059 Uiso calc R 1 1
O O1S 0.5347(9) 1.0564(7) 0.1129(5) 0.162(2) Uani d PDU 0.50 1
H H1S 0.6100 1.0004 0.1226 0.242 Uiso d PR 0.50 1
C C1S 0.4284(17) 1.0289(19) 0.0570(10) 0.196(7) Uani d PDU 0.50 1
H H1S1 0.3406 1.0960 0.0454 0.235 Uiso d PR 0.50 1
H H1S2 0.3694 0.9521 0.0927 0.235 Uiso d PR 0.50 1
C C2S 0.5266(13) 1.0154(16) -0.0361(10) 0.157(6) Uani d PDU 0.50 1
H H2S1 0.4490 0.9961 -0.0702 0.236 Uiso d PR 0.50 1
H H2S2 0.6131 0.9487 -0.0252 0.236 Uiso d PR 0.50 1
H H2S3 0.5818 1.0923 -0.0729 0.236 Uiso d PR 0.50 1

loop_
_atom_site_aniso_label
_atom_site_aniso_U_11
_atom_site_aniso_U_22
_atom_site_aniso_U_33
_atom_site_aniso_U_12
_atom_site_aniso_U_13
_atom_site_aniso_U_23
Cu1 0.04473(16) 0.04199(16) 0.05081(17) 0.00592(10) -0.00694(11) -0.02043(11)
Cl1 0.0776(4) 0.1340(6) 0.0665(4) 0.0279(4) -0.0117(3) -0.0666(4)
Cl2 0.0971(6) 0.1512(7) 0.0617(4) 0.0476(5) -0.0110(4) -0.0549(4)
O1 0.0562(8) 0.0484(7) 0.0384(7) 0.0120(6) -0.0073(6) -0.0192(6)
O2 0.0507(8) 0.0530(8) 0.0371(7) 0.0130(6) -0.0095(6) -0.0171(6)
O3 0.0563(9) 0.0516(8) 0.0527(8) 0.0106(7) -0.0188(7) -0.0199(7)
O4 0.0496(8) 0.0610(9) 0.0530(8) 0.0089(7) -0.0061(6) -0.0249(7)
O5 0.0521(8) 0.0644(8) 0.0360(7) 0.0102(7) -0.0105(6) -0.0176(6)
O6 0.0634(10) 0.0769(11) 0.0657(10) 0.0256(9) -0.0178(8) -0.0131(9)
N1 0.0364(9) 0.0438(9) 0.0780(12) -0.0003(7) -0.0079(8) -0.0180(9)
N2 0.0375(9) 0.0491(9) 0.0606(10) -0.0055(7) 0.0046(7) -0.0286(8)
C1 0.0481(13) 0.0531(13) 0.0938(18) -0.0004(10) -0.0161(12) -0.0127(12)
C2 0.0545(15) 0.0578(15) 0.134(3) 0.0043(12) -0.0284(16) -0.0034(17)
C3 0.0412(13) 0.0474(14) 0.168(3) 0.0033(11) -0.0060(17) -0.0268(18)
C4 0.0362(12) 0.0438(12) 0.132(2) -0.0016(10) 0.0004(13) -0.0292(14)
C5 0.0312(10) 0.0435(11) 0.0979(18) -0.0072(8) 0.0082(11) -0.0332(12)
C6 0.0363(10) 0.0471(11) 0.0793(15) -0.0093(9) 0.0088(10) -0.0332(11)
C7 0.0475(13) 0.0593(14) 0.099(2) -0.0191(11) 0.0245(13) -0.0515(14)
C8 0.0708(17) 0.0863(19) 0.0799(18) -0.0280(15) 0.0212(14) -0.0542(15)
C9 0.0664(15) 0.0803(16) 0.0618(14) -0.0207(13) 0.0051(11) -0.0392(12)
C10 0.0498(12) 0.0617(13) 0.0560(12) -0.0104(10) 0.0018(10) -0.0289(10)
C11 0.0462(15) 0.0557(16) 0.174(4) -0.0058(12) 0.0259(19) -0.065(2)
C12 0.0632(17) 0.0713(18) 0.133(3) -0.0119(14) 0.0258(18) -0.0660(19)
C13 0.0385(10) 0.0396(9) 0.0364(9) -0.0038(8) -0.0028(7) -0.0146(8)
C14 0.0371(9) 0.0407(9) 0.0360(9) -0.0057(8) -0.0038(7) -0.0139(7)
C15 0.0425(10) 0.0442(10) 0.0391(9) -0.0077(8) -0.0081(8) -0.0126(8)
C16 0.0550(12) 0.0595(12) 0.0436(11) -0.0059(10) -0.0154(9) -0.0086(9)
C17 0.0574(13) 0.0839(16) 0.0335(10) -0.0098(11) -0.0044(9) -0.0228(10)
C18 0.0485(12) 0.0722(14) 0.0434(11) -0.0035(10) -0.0011(9) -0.0291(10)
C19 0.0426(10) 0.0529(11) 0.0392(10) -0.0002(9) -0.0058(8) -0.0199(9)
C20 0.0418(10) 0.0406(10) 0.0424(10) -0.0033(8) -0.0065(8) -0.0156(8)
C21 0.0448(10) 0.0405(10) 0.0404(10) -0.0027(8) -0.0091(8) -0.0126(8)
C22 0.0487(11) 0.0471(11) 0.0525(12) 0.0003(9) -0.0136(9) -0.0101(9)
C23 0.0661(15) 0.0667(14) 0.0484(12) 0.0001(11) -0.0209(11) -0.0035(10)
C24 0.0727(16) 0.0834(16) 0.0383(11) -0.0067(13) -0.0119(10) -0.0149(11)
C25 0.0609(14) 0.0720(14) 0.0452(11) 0.0064(11) -0.0077(10) -0.0250(10)
C26 0.0501(11) 0.0568(12) 0.0418(10) 0.0059(9) -0.0105(8) -0.0179(9)
O1S 0.140(5) 0.173(6) 0.155(5) 0.021(4) -0.034(4) -0.028(4)
C1S 0.192(14) 0.291(16) 0.122(8) 0.066(10) -0.092(9) -0.065(9)
C2S 0.068(6) 0.246(15) 0.149(9) -0.061(9) 0.000(7) -0.041(11)

loop_
_atom_type_symbol
_atom_type_description
_atom_type_scat_dispersion_real
_atom_type_scat_dispersion_imag
_atom_type_scat_source
C C 0.0033 0.0016 'International Tables Vol C Tables 4.2.6.8 and 6.1.1.4'
H H 0.0000 0.0000 'International Tables Vol C Tables 4.2.6.8 and 6.1.1.4'
N N 0.0061 0.0033 'International Tables Vol C Tables 4.2.6.8 and 6.1.1.4'
O O 0.0106 0.0060 'International Tables Vol C Tables 4.2.6.8 and 6.1.1.4'
Cu Cu 0.3201 1.2651 'International Tables Vol C Tables 4.2.6.8 and 6.1.1.4'
Cl Cl 0.1484 0.1585 'International Tables Vol C Tables 4.2.6.8 and 6.1.1.4'

loop_
_geom_angle_atom_site_label_1
_geom_angle_atom_site_label_2
_geom_angle_atom_site_label_3
_geom_angle_site_symmetry_1
_geom_angle_site_symmetry_3
_geom_angle
O3 Cu1 O1 . . 93.78(6)
O3 Cu1 N1 . . 93.84(7)
O1 Cu1 N1 . . 170.69(6)
O3 Cu1 N2 . . 175.14(6)
O1 Cu1 N2 . . 90.15(6)
N1 Cu1 N2 . . 81.98(8)
O3 Cu1 O4 . . 86.37(6)
O1 Cu1 O4 . . 96.68(5)
N1 Cu1 O4 . . 89.12(6)
N2 Cu1 O4 . . 96.02(6)
O3 Cu1 O1 . 2_666 95.42(5)
O1 Cu1 O1 . 2_666 88.88(5)
N1 Cu1 O1 . 2_666 85.09(5)
N2 Cu1 O1 . 2_666 81.78(5)
O4 Cu1 O1 . 2_666 174.04(4)
O3 Cu1 Cu1 . 2_666 96.56(5)
O1 Cu1 Cu1 . 2_666 56.67(4)
N1 Cu1 Cu1 . 2_666 117.03(5)
N2 Cu1 Cu1 . 2_666 83.22(5)
O4 Cu1 Cu1 . 2_666 153.28(3)
O1 Cu1 Cu1 2_666 2_666 32.21(2)
C13 O1 Cu1 . . 127.41(12)
C15 O3 Cu1 . . 124.24(12)
C20 O4 Cu1 . . 117.98(12)
C20 O5 H5O . . 109.5
C22 O6 H6O . . 109.5
C1 N1 C5 . . 119.2(2)
C1 N1 Cu1 . . 128.16(17)
C5 N1 Cu1 . . 112.59(15)
C10 N2 C6 . . 118.00(19)
C10 N2 Cu1 . . 129.07(14)
C6 N2 Cu1 . . 112.90(15)
N1 C1 C2 . . 121.0(3)
N1 C1 H1 . . 119.5
C2 C1 H1 . . 119.5
C3 C2 C1 . . 119.5(3)
C3 C2 H2 . . 120.3
C1 C2 H2 . . 120.3
C2 C3 C4 . . 120.8(2)
C2 C3 H3 . . 119.6
C4 C3 H3 . . 119.6
C5 C4 C3 . . 115.9(3)
C5 C4 C11 . . 118.5(3)
C3 C4 C11 . . 125.6(3)
N1 C5 C4 . . 123.6(3)
N1 C5 C6 . . 116.83(18)
C4 C5 C6 . . 119.5(2)
N2 C6 C7 . . 123.4(2)
N2 C6 C5 . . 115.6(2)
C7 C6 C5 . . 120.9(2)
C6 C7 C8 . . 117.2(2)
C6 C7 C12 . . 118.5(3)
C8 C7 C12 . . 124.2(3)
C9 C8 C7 . . 119.2(2)
C9 C8 H8 . . 120.4
C7 C8 H8 . . 120.4
C8 C9 C10 . . 120.3(3)
C8 C9 H9 . . 119.9
C10 C9 H9 . . 119.9
N2 C10 C9 . . 121.9(2)
N2 C10 H10 . . 119.1
C9 C10 H10 . . 119.1
C12 C11 C4 . . 122.0(3)
C12 C11 H11 . . 119.0
C4 C11 H11 . . 119.0
C11 C12 C7 . . 120.4(3)
C11 C12 H12 . . 119.8
C7 C12 H12 . . 119.8
O1 C13 O2 . . 120.03(16)
O1 C13 C14 . . 121.71(16)
O2 C13 C14 . . 118.24(16)
C19 C14 C15 . . 119.87(16)
C19 C14 C13 . . 117.25(16)
C15 C14 C13 . . 122.87(16)
O3 C15 C14 . . 125.47(16)
O3 C15 C16 . . 117.46(17)
C14 C15 C16 . . 117.07(18)
C17 C16 C15 . . 121.9(2)
C17 C16 H16 . . 119.0
C15 C16 H16 . . 119.0
C16 C17 C18 . . 119.71(18)
C16 C17 H17 . . 120.1
C18 C17 H17 . . 120.1
C19 C18 C17 . . 120.5(2)
C19 C18 Cl1 . . 119.61(17)
C17 C18 Cl1 . . 119.86(15)
C18 C19 C14 . . 120.89(19)
C18 C19 H19 . . 119.6
C14 C19 H19 . . 119.6
O4 C20 O5 . . 123.99(17)
O4 C20 C21 . . 119.94(17)
O5 C20 C21 . . 116.07(16)
C26 C21 C22 . . 119.04(18)
C26 C21 C20 . . 120.17(17)
C22 C21 C20 . . 120.77(18)
O6 C22 C23 . . 118.66(18)
O6 C22 C21 . . 121.39(18)
C23 C22 C21 . . 119.9(2)
C24 C23 C22 . . 120.6(2)
C24 C23 H23 . . 119.7
C22 C23 H23 . . 119.7
C23 C24 C25 . . 120.1(2)
C23 C24 H24 . . 120.0
C25 C24 H24 . . 120.0
C24 C25 C26 . . 120.3(2)
C24 C25 Cl2 . . 119.72(17)
C26 C25 Cl2 . . 119.99(17)
C25 C26 C21 . . 120.04(19)
C25 C26 H26 . . 120.0
C21 C26 H26 . . 120.0
C1S O1S H1S . . 109.4
O1S C1S C2S . . 113.6(10)
O1S C1S H1S1 . . 108.9
C2S C1S H1S1 . . 108.4
O1S C1S H1S2 . . 109.0
C2S C1S H1S2 . . 109.1
H1S1 C1S H1S2 . . 107.7
C1S C2S H2S1 . . 109.9
C1S C2S H2S2 . . 108.9
H2S1 C2S H2S2 . . 109.5
C1S C2S H2S3 . . 109.6
H2S1 C2S H2S3 . . 109.5
H2S2 C2S H2S3 . . 109.5

loop_
_geom_bond_atom_site_label_1
_geom_bond_atom_site_label_2
_geom_bond_site_symmetry_2
_geom_bond_distance
_geom_bond_publ_flag
Cu1 O3 . 1.8800(10) y
Cu1 O1 . 1.9040(10) y
Cu1 N1 . 2.001(2) y
Cu1 N2 . 2.005(2) y
Cu1 O4 . 2.582(2) y
Cu1 O1 2_666 2.984(2) y
Cl1 C18 . 1.754(2) ?
Cl2 C25 . 1.733(2) ?
O1 C13 . 1.268(2) ?
O2 C13 . 1.268(2) ?
O3 C15 . 1.314(2) ?
O4 C20 . 1.246(2) ?
O5 C20 . 1.270(2) ?
O5 H5O . 0.8200 ?
O6 C22 . 1.353(3) ?
O6 H6O . 0.8200 ?
N1 C1 . 1.332(3) ?
N1 C5 . 1.356(3) ?
N2 C10 . 1.328(3) ?
N2 C6 . 1.361(3) ?
C1 C2 . 1.412(3) ?
C1 H1 . 0.9300 ?
C2 C3 . 1.367(5) ?
C2 H2 . 0.9300 ?
C3 C4 . 1.408(5) ?
C3 H3 . 0.9300 ?
C4 C5 . 1.401(3) ?
C4 C11 . 1.423(4) ?
C5 C6 . 1.427(4) ?
C6 C7 . 1.400(3) ?
C7 C8 . 1.401(4) ?
C7 C12 . 1.426(4) ?
C8 C9 . 1.364(4) ?
C8 H8 . 0.9300 ?
C9 C10 . 1.404(3) ?
C9 H9 . 0.9300 ?
C10 H10 . 0.9300 ?
C11 C12 . 1.360(5) ?
C11 H11 . 0.9300 ?
C12 H12 . 0.9300 ?
C13 C14 . 1.471(2) ?
C14 C19 . 1.402(3) ?
C14 C15 . 1.415(3) ?
C15 C16 . 1.420(3) ?
C16 C17 . 1.366(3) ?
C16 H16 . 0.9300 ?
C17 C18 . 1.390(3) ?
C17 H17 . 0.9300 ?
C18 C19 . 1.363(3) ?
C19 H19 . 0.9300 ?
C20 C21 . 1.488(3) ?
C21 C26 . 1.388(3) ?
C21 C22 . 1.398(3) ?
C22 C23 . 1.377(3) ?
C23 C24 . 1.370(4) ?
C23 H23 . 0.9300 ?
C24 C25 . 1.375(3) ?
C24 H24 . 0.9300 ?
C25 C26 . 1.384(3) ?
C26 H26 . 0.9300 ?
O1S C1S . 1.428(9) ?
O1S H1S . 0.8200 ?
C1S C2S . 1.487(8) ?
C1S H1S1 . 0.9700 ?
C1S H1S2 . 0.9700 ?
C2S H2S1 . 0.9600 ?
C2S H2S2 . 0.9600 ?
C2S H2S3 . 0.9600 ?

loop_
_geom_hbond_atom_site_label_D
_geom_hbond_atom_site_label_H
_geom_hbond_atom_site_label_A
_geom_hbond_site_symmetry_A
_geom_hbond_distance_DH
_geom_hbond_distance_HA
_geom_hbond_distance_DA
_geom_hbond_angle_DHA
O5 H5O O2 2_766 0.82 1.67 2.472(2) 165
O6 H6O O4 . 0.82 1.83 2.560(2) 147
O1S H1S O6 . 0.82 2.03 2.811(7) 159

loop_
_geom_torsion_atom_site_label_1
_geom_torsion_atom_site_label_2
_geom_torsion_atom_site_label_3
_geom_torsion_atom_site_label_4
_geom_torsion_site_symmetry_1
_geom_torsion
O3 Cu1 O1 C13 . 22.94(16)
N2 Cu1 O1 C13 . -159.92(16)
O4 Cu1 O1 C13 . -63.83(16)
O1 Cu1 O1 C13 2_666 118.31(17)
Cu1 Cu1 O1 C13 2_666 118.31(17)
O1 Cu1 O3 C15 . -20.31(15)
O4 Cu1 O3 C15 . 76.16(15)
O1 Cu1 O3 C15 2_666 -109.54(15)
Cu1 Cu1 O3 C15 2_666 -77.17(15)
O3 Cu1 O4 C20 . -57.99(14)
O1 Cu1 O4 C20 . 35.40(14)
N1 Cu1 O4 C20 . -151.90(14)
N2 Cu1 O4 C20 . 126.26(14)
Cu1 Cu1 O4 C20 2_666 39.38(18)
O3 Cu1 N1 C1 . -3.11(19)
N2 Cu1 N1 C1 . 179.39(19)
O4 Cu1 N1 C1 . 83.19(19)
O1 Cu1 N1 C1 2_666 -98.24(18)
Cu1 Cu1 N1 C1 2_666 -102.48(18)
O3 Cu1 N1 C5 . 175.50(13)
N2 Cu1 N1 C5 . -1.99(13)
O4 Cu1 N1 C5 . -98.20(13)
O1 Cu1 N1 C5 2_666 80.38(13)
Cu1 Cu1 N1 C5 2_666 76.13(14)
O1 Cu1 N2 C10 . 5.15(18)
O4 Cu1 N2 C10 . -91.59(18)
O1 Cu1 N2 C10 2_666 94.00(17)
Cu1 Cu1 N2 C10 2_666 61.53(17)
O1 Cu1 N2 C6 . -172.73(14)
N1 Cu1 N2 C6 . 2.27(13)
O4 Cu1 N2 C6 . 90.53(13)
O1 Cu1 N2 C6 2_666 -83.88(13)
Cu1 Cu1 N2 C6 2_666 -116.35(13)
C5 N1 C1 C2 . 1.1(3)
Cu1 N1 C1 C2 . 179.60(16)
N1 C1 C2 C3 . -0.6(4)
C1 C2 C3 C4 . -0.3(4)
C2 C3 C4 C5 . 0.8(4)
C2 C3 C4 C11 . -179.7(2)
C1 N1 C5 C4 . -0.6(3)
Cu1 N1 C5 C4 . -179.32(16)
C1 N1 C5 C6 . -179.83(18)
Cu1 N1 C5 C6 . 1.4(2)
C3 C4 C5 N1 . -0.3(3)
C11 C4 C5 N1 . -179.93(19)
C3 C4 C5 C6 . 178.9(2)
C11 C4 C5 C6 . -0.7(3)
C10 N2 C6 C7 . -0.6(3)
Cu1 N2 C6 C7 . 177.50(15)
C10 N2 C6 C5 . 179.70(17)
Cu1 N2 C6 C5 . -2.2(2)
N1 C5 C6 N2 . 0.5(3)
C4 C5 C6 N2 . -178.79(17)
N1 C5 C6 C7 . -179.18(17)
C4 C5 C6 C7 . 1.5(3)
N2 C6 C7 C8 . 0.0(3)
C5 C6 C7 C8 . 179.7(2)
N2 C6 C7 C12 . 179.6(2)
C5 C6 C7 C12 . -0.8(3)
C6 C7 C8 C9 . 0.3(3)
C12 C7 C8 C9 . -179.2(2)
C7 C8 C9 C10 . -0.1(3)
C6 N2 C10 C9 . 0.9(3)
Cu1 N2 C10 C9 . -176.91(15)
C8 C9 C10 N2 . -0.5(3)
C5 C4 C11 C12 . -0.9(4)
C3 C4 C11 C12 . 179.5(3)
C4 C11 C12 C7 . 1.7(4)
C6 C7 C12 C11 . -0.8(4)
C8 C7 C12 C11 . 178.7(2)
Cu1 O1 C13 O2 . 165.59(13)
Cu1 O1 C13 C14 . -16.2(3)
O1 C13 C14 C19 . -178.56(17)
O2 C13 C14 C19 . -0.3(3)
O1 C13 C14 C15 . 0.4(3)
O2 C13 C14 C15 . 178.61(17)
Cu1 O3 C15 C14 . 12.6(3)
Cu1 O3 C15 C16 . -167.09(14)
C19 C14 C15 O3 . -179.81(17)
C13 C14 C15 O3 . 1.3(3)
C19 C14 C15 C16 . -0.1(3)
C13 C14 C15 C16 . -178.96(17)
O3 C15 C16 C17 . -179.82(19)
C14 C15 C16 C17 . 0.4(3)
C15 C16 C17 C18 . -0.6(3)
C16 C17 C18 C19 . 0.5(3)
C16 C17 C18 Cl1 . -178.93(17)
C17 C18 C19 C14 . -0.1(3)
Cl1 C18 C19 C14 . 179.27(15)
C15 C14 C19 C18 . -0.1(3)
C13 C14 C19 C18 . 178.88(18)
Cu1 O4 C20 O5 . -78.6(2)
Cu1 O4 C20 C21 . 100.83(17)
O4 C20 C21 C26 . -176.68(19)
O5 C20 C21 C26 . 2.8(3)
O4 C20 C21 C22 . 1.5(3)
O5 C20 C21 C22 . -179.07(18)
C26 C21 C22 O6 . -179.91(19)
C20 C21 C22 O6 . 1.9(3)
C26 C21 C22 C23 . -0.1(3)
C20 C21 C22 C23 . -178.29(19)
O6 C22 C23 C24 . -179.6(2)
C21 C22 C23 C24 . 0.6(4)
C22 C23 C24 C25 . -0.5(4)
C23 C24 C25 C26 . 0.0(4)
C23 C24 C25 Cl2 . 179.9(2)
C24 C25 C26 C21 . 0.5(4)
Cl2 C25 C26 C21 . -179.44(17)
C22 C21 C26 C25 . -0.4(3)
C20 C21 C26 C25 . 177.8(2)
